data_7707895
loop_
_publ_author_name
'Bhanja, Avik'
'Herchel, Radovan'
'Moreno-Pineda, Eufemio'
'Khara, Anjan'
'Wernsdorfer, Wolfgang'
'Ray, Debashis'

_publ_section_title
;
 Synthesis, characterization, magnetism and theoretical analysis of
 hetero-metallic [Ni<sub>2</sub>Ln<sub>2</sub>] partial di-cubane
 assemblies.
;
_journal_issue 36
_journal_name_full 'Dalton transactions (Cambridge, England : 2003)'
_journal_page_first 12517
_journal_page_last 12527
_journal_paper_doi 10.1039/d1dt00510c
_journal_volume 50
_journal_year 2021
_chemical_formula_moiety 'C64 H68 Ho2 N2 Ni2 O20, 2(CH3OH)'
_chemical_formula_sum 'C66 H76 Ho2 N2 Ni2 O22'
_chemical_formula_weight 1696.56
_space_group_crystal_system triclinic
_space_group_IT_number 2
_space_group_name_Hall '-P 1'
_space_group_name_H-M_alt 'P -1'
_atom_sites_solution_hydrogens geom
_audit_creation_method SHELXL-2014/7
_audit_update_record
;
2021-02-11 deposited with the CCDC.	2021-07-26 downloaded from the CCDC.
;
_cell_angle_alpha 101.34(3)
_cell_angle_beta 103.396(12)
_cell_angle_gamma 90.601(11)
_cell_formula_units_Z 1
_cell_length_a 11.072(9)
_cell_length_b 11.326(10)
_cell_length_c 13.677(11)
_cell_measurement_reflns_used 6068
_cell_measurement_temperature 296(2)
_cell_measurement_theta_max 26.408
_cell_measurement_theta_min 1.564
_cell_volume 1633(2)
_computing_cell_refinement 'SAINT V8.38A (?, 2016)'
_computing_data_collection SMART
_computing_data_reduction 'SAINT V8.38A (?, 2016)'
_computing_structure_refinement 'SHELXL-2014/7 (Sheldrick, 2014)'
_diffrn_ambient_temperature 296(2)
_diffrn_measured_fraction_theta_full 0.985
_diffrn_measured_fraction_theta_max 0.968
_diffrn_measurement_device_type 'Bruker SMART APEX-II'
_diffrn_measurement_method 'CCD area detector,\w-scans'
_diffrn_radiation_type MoK\a
_diffrn_radiation_wavelength 0.71073
_diffrn_reflns_av_R_equivalents 0.0244
_diffrn_reflns_av_unetI/netI 0.0261
_diffrn_reflns_Laue_measured_fraction_full 0.985
_diffrn_reflns_Laue_measured_fraction_max 0.968
_diffrn_reflns_limit_h_max 13
_diffrn_reflns_limit_h_min -13
_diffrn_reflns_limit_k_max 14
_diffrn_reflns_limit_k_min -14
_diffrn_reflns_limit_l_max 16
_diffrn_reflns_limit_l_min -17
_diffrn_reflns_number 20893
_diffrn_reflns_point_group_measured_fraction_full 0.985
_diffrn_reflns_point_group_measured_fraction_max 0.968
_diffrn_reflns_theta_full 25.242
_diffrn_reflns_theta_max 26.408
_diffrn_reflns_theta_min 1.564
_exptl_absorpt_coefficient_mu 3.043
_exptl_absorpt_correction_type multi-scan
_exptl_absorpt_process_details SADABS-2016/2
_exptl_crystal_colour GREEN
_exptl_crystal_density_diffrn 1.725
_exptl_crystal_description BLOCK
_exptl_crystal_F_000 852
_exptl_crystal_size_max 0.18
_exptl_crystal_size_mid 0.16
_exptl_crystal_size_min 0.12
_exptl_transmission_factor_max .694
_exptl_transmission_factor_min .584
_refine_diff_density_max 1.064
_refine_diff_density_min -0.550
_refine_diff_density_rms 0.122
_refine_ls_extinction_method none
_refine_ls_goodness_of_fit_ref 1.155
_refine_ls_hydrogen_treatment constr
_refine_ls_matrix_type full
_refine_ls_number_parameters 430
_refine_ls_number_reflns 6480
_refine_ls_number_restraints 0
_refine_ls_restrained_S_all 1.155
_refine_ls_R_factor_all 0.0260
_refine_ls_R_factor_gt 0.0236
_refine_ls_shift/su_max 0.002
_refine_ls_shift/su_mean 0.000
_refine_ls_structure_factor_coef Fsqd
_refine_ls_weighting_details 'w=1/[\s^2^(Fo^2^)+(0.0352P)^2^+2.6939P] where P=(Fo^2^+2Fc^2^)/3'
_refine_ls_weighting_scheme calc
_refine_ls_wR_factor_gt 0.0660
_refine_ls_wR_factor_ref 0.0724
_reflns_Friedel_coverage 0.000
_reflns_number_gt 6068
_reflns_number_total 6480
_reflns_threshold_expression 'I > 2\s(I)'
_cod_data_source_file d1dt00510c2.cif
_cod_data_source_block Complex4
_cod_depositor_comments 'Adding full bibliography for 7707892--7707895.cif.'
_cod_database_code 7707895
_shelx_shelxl_version_number 2014/7
_shelx_space_group_comment
;
The symmetry employed for this shelxl refinement is uniquely defined
by the following loop, which should always be used as a source of
symmetry information in preference to the above space-group names.
They are only intended as comments.
;

loop_
_space_group_symop_operation_xyz
'x, y, z'
'-x, -y, -z'

loop_
_atom_site_label
_atom_site_type_symbol
_atom_site_fract_x
_atom_site_fract_y
_atom_site_fract_z
_atom_site_U_iso_or_equiv
_atom_site_adp_type
_atom_site_occupancy
_atom_site_site_symmetry_order
_atom_site_calc_flag
_atom_site_refinement_flags_posn
_atom_site_refinement_flags_adp
_atom_site_refinement_flags_occupancy
_atom_site_disorder_assembly
_atom_site_disorder_group
Ho1 Ho 0.68392(2) 0.44883(2) 0.68298(2) 0.01261(6) Uani 1 1 d . . . . .
Ni1 Ni 0.51064(4) 0.36883(3) 0.44324(3) 0.01133(10) Uani 1 1 d . . . . .
O3 O 0.4690(2) 0.4224(2) 0.30517(18) 0.0149(5) Uani 1 1 d . . . . .
O2 O 0.5303(2) 0.3207(2) 0.57825(17) 0.0138(5) Uani 1 1 d . . . . .
O8 O 0.3728(2) 0.48045(19) 0.46859(17) 0.0123(5) Uani 1 1 d . . . . .
O4 O 0.6627(2) 0.2826(2) 0.41597(18) 0.0155(5) Uani 1 1 d . . . . .
O6 O 0.7391(2) 0.5411(2) 0.85574(18) 0.0182(5) Uani 1 1 d . . . . .
O5 O 0.7872(2) 0.3301(2) 0.57335(18) 0.0177(5) Uani 1 1 d . . . . .
O1 O 0.5442(2) 0.3304(2) 0.76723(19) 0.0204(5) Uani 1 1 d . . . . .
O10 O 0.8722(2) 0.5673(2) 0.71422(19) 0.0213(5) Uani 1 1 d . . . . .
H10 H 0.8847 0.6296 0.7717 0.026 Uiso 1 1 calc R U . . .
O7 O 0.8414(3) 0.4261(2) 0.9561(2) 0.0303(6) Uani 1 1 d . . . . .
O9 O 0.8032(3) 0.3121(2) 0.7696(2) 0.0264(6) Uani 1 1 d . . . . .
H9 H 0.8469 0.3493 0.8353 0.032 Uiso 1 1 calc R U . . .
N1 N 0.4065(3) 0.2120(2) 0.3728(2) 0.0145(6) Uani 1 1 d . . . . .
O11 O 1.0081(3) 0.6724(3) 0.9013(2) 0.0324(7) Uani 1 1 d . . . . .
H11A H 1.0577 0.6345 0.9357 0.049 Uiso 1 1 calc R U . . .
C6 C 0.4138(3) 0.1297(3) 0.5248(3) 0.0144(7) Uani 1 1 d . . . . .
C8 C 0.3877(3) 0.1266(3) 0.4164(3) 0.0166(7) Uani 1 1 d . . . . .
H8 H 0.3533 0.0541 0.3734 0.020 Uiso 1 1 calc R U . . .
C16 C 0.7623(3) 0.2814(3) 0.4799(3) 0.0145(7) Uani 1 1 d . . . . .
C7 C 0.4791(3) 0.2273(3) 0.5993(3) 0.0143(7) Uani 1 1 d . . . . .
C4 C 0.3923(3) 0.0274(3) 0.6589(3) 0.0197(7) Uani 1 1 d . . . . .
H4 H 0.3665 -0.0410 0.6785 0.024 Uiso 1 1 calc R U . . .
C17 C 0.8638(3) 0.2160(3) 0.4397(3) 0.0160(7) Uani 1 1 d . . . . .
C14 C 0.5958(4) 0.3783(3) 0.1858(3) 0.0214(8) Uani 1 1 d . . . . .
H14 H 0.6268 0.4582 0.2015 0.026 Uiso 1 1 calc R U . . .
C2 C 0.4901(3) 0.2252(3) 0.7031(3) 0.0172(7) Uani 1 1 d . . . . .
C18 C 0.8503(4) 0.1760(3) 0.3361(3) 0.0226(8) Uani 1 1 d . . . . .
H18 H 0.7783 0.1898 0.2900 0.027 Uiso 1 1 calc R U . . .
C9 C 0.3641(3) 0.1903(3) 0.2601(3) 0.0203(7) Uani 1 1 d . . . . .
H9A H 0.2914 0.2359 0.2421 0.024 Uiso 1 1 calc R U . . .
H9B H 0.3392 0.1055 0.2341 0.024 Uiso 1 1 calc R U . . .
C32 C 0.2890(3) 0.4372(3) 0.5208(3) 0.0213(8) Uani 1 1 d . . . . .
H32A H 0.2551 0.3581 0.4847 0.032 Uiso 1 1 calc R U . . .
H32B H 0.2228 0.4909 0.5235 0.032 Uiso 1 1 calc R U . . .
H32C H 0.3329 0.4337 0.5894 0.032 Uiso 1 1 calc R U . . .
C10 C 0.4603(3) 0.2246(3) 0.2089(3) 0.0170(7) Uani 1 1 d . . . . .
C23 C 0.7932(4) 0.5228(3) 0.9419(3) 0.0231(8) Uani 1 1 d . . . . .
C24 C 0.7982(3) 0.6201(3) 1.0342(3) 0.0226(8) Uani 1 1 d . . . . .
C5 C 0.3730(3) 0.0306(3) 0.5579(3) 0.0185(7) Uani 1 1 d . . . . .
H5 H 0.3313 -0.0351 0.5093 0.022 Uiso 1 1 calc R U . . .
C12 C 0.5923(4) 0.1761(4) 0.0912(3) 0.0276(9) Uani 1 1 d . . . . .
H12 H 0.6214 0.1194 0.0444 0.033 Uiso 1 1 calc R U . . .
C3 C 0.4508(3) 0.1261(3) 0.7332(3) 0.0206(8) Uani 1 1 d . . . . .
H3 H 0.4630 0.1248 0.8026 0.025 Uiso 1 1 calc R U . . .
C15 C 0.5074(3) 0.3444(3) 0.2337(3) 0.0168(7) Uani 1 1 d . . . . .
C13 C 0.6383(4) 0.2954(4) 0.1152(3) 0.0253(8) Uani 1 1 d . . . . .
H13 H 0.6977 0.3193 0.0838 0.030 Uiso 1 1 calc R U . . .
C11 C 0.5028(4) 0.1427(3) 0.1376(3) 0.0244(8) Uani 1 1 d . . . . .
H11 H 0.4705 0.0632 0.1203 0.029 Uiso 1 1 calc R U . . .
C20 C 1.0501(4) 0.0955(4) 0.3674(4) 0.0347(10) Uani 1 1 d . . . . .
H20 H 1.1133 0.0554 0.3428 0.042 Uiso 1 1 calc R U . . .
C22 C 0.9706(4) 0.1951(3) 0.5080(3) 0.0262(8) Uani 1 1 d . . . . .
H22 H 0.9795 0.2215 0.5782 0.031 Uiso 1 1 calc R U . . .
C26 C 0.7679(4) 0.8238(4) 1.1077(3) 0.0322(9) Uani 1 1 d . . . . .
H26 H 0.7440 0.9003 1.0990 0.039 Uiso 1 1 calc R U . . .
C30 C 0.8246(4) 0.1888(3) 0.7468(3) 0.0291(9) Uani 1 1 d . . . . .
H30A H 0.7735 0.1445 0.7768 0.044 Uiso 1 1 calc R U . . .
H30B H 0.9106 0.1772 0.7743 0.044 Uiso 1 1 calc R U . . .
H30C H 0.8043 0.1604 0.6737 0.044 Uiso 1 1 calc R U . . .
C25 C 0.7584(4) 0.7321(4) 1.0234(3) 0.0293(9) Uani 1 1 d . . . . .
H25 H 0.7244 0.7461 0.9582 0.035 Uiso 1 1 calc R U . . .
C1 C 0.5383(4) 0.3445(4) 0.8716(3) 0.0287(9) Uani 1 1 d . . . . .
H1A H 0.4550 0.3246 0.8747 0.043 Uiso 1 1 calc R U . . .
H1B H 0.5618 0.4266 0.9063 0.043 Uiso 1 1 calc R U . . .
H1C H 0.5941 0.2918 0.9042 0.043 Uiso 1 1 calc R U . . .
C29 C 0.8397(5) 0.5980(4) 1.1314(3) 0.0413(12) Uani 1 1 d . . . . .
H29 H 0.8642 0.5216 1.1398 0.050 Uiso 1 1 calc R U . . .
C31 C 0.9708(4) 0.5612(4) 0.6611(3) 0.0311(9) Uani 1 1 d . . . . .
H31A H 0.9667 0.4828 0.6177 0.047 Uiso 1 1 calc R U . . .
H31B H 1.0496 0.5750 0.7102 0.047 Uiso 1 1 calc R U . . .
H31C H 0.9619 0.6216 0.6199 0.047 Uiso 1 1 calc R U . . .
C21 C 1.0642(4) 0.1348(4) 0.4714(4) 0.0347(10) Uani 1 1 d . . . . .
H21 H 1.1365 0.1209 0.5170 0.042 Uiso 1 1 calc R U . . .
C28 C 0.8452(5) 0.6883(5) 1.2167(4) 0.0441(12) Uani 1 1 d . . . . .
H28 H 0.8709 0.6724 1.2823 0.053 Uiso 1 1 calc R U . . .
C19 C 0.9444(4) 0.1151(4) 0.3005(3) 0.0306(9) Uani 1 1 d . . . . .
H19 H 0.9352 0.0874 0.2304 0.037 Uiso 1 1 calc R U . . .
C33 C 1.0260(5) 0.7959(4) 0.9468(4) 0.0414(11) Uani 1 1 d . . . . .
H33A H 1.0143 0.8078 1.0153 0.062 Uiso 1 1 calc R U . . .
H33B H 0.9670 0.8401 0.9071 0.062 Uiso 1 1 calc R U . . .
H33C H 1.1089 0.8240 0.9489 0.062 Uiso 1 1 calc R U . . .
C27 C 0.8123(4) 0.8027(4) 1.2036(4) 0.0371(10) Uani 1 1 d . . . . .
H27 H 0.8205 0.8652 1.2606 0.045 Uiso 1 1 calc R U . . .

loop_
_atom_site_aniso_label
_atom_site_aniso_U_11
_atom_site_aniso_U_22
_atom_site_aniso_U_33
_atom_site_aniso_U_23
_atom_site_aniso_U_13
_atom_site_aniso_U_12
Ho1 0.01389(9) 0.01199(8) 0.00988(9) 0.00111(6) -0.00036(6) 0.00140(6)
Ni1 0.0125(2) 0.01060(19) 0.0096(2) 0.00146(16) 0.00043(17) 0.00106(15)
O3 0.0188(12) 0.0151(11) 0.0096(12) 0.0008(9) 0.0023(10) 0.0024(9)
O2 0.0156(12) 0.0137(11) 0.0112(12) 0.0024(9) 0.0014(10) -0.0022(9)
O8 0.0126(11) 0.0122(10) 0.0115(12) 0.0018(9) 0.0020(9) 0.0009(9)
O4 0.0153(12) 0.0155(11) 0.0135(12) 0.0016(9) 0.0002(10) 0.0027(9)
O6 0.0225(13) 0.0199(12) 0.0083(12) 0.0003(10) -0.0021(10) 0.0003(10)
O5 0.0180(12) 0.0173(12) 0.0148(13) -0.0002(10) 0.0009(10) 0.0027(10)
O1 0.0294(14) 0.0199(12) 0.0108(12) 0.0041(10) 0.0020(11) -0.0055(10)
O10 0.0217(13) 0.0231(13) 0.0161(13) 0.0005(10) 0.0013(11) -0.0018(10)
O7 0.0401(17) 0.0266(14) 0.0179(14) -0.0001(11) -0.0022(13) 0.0088(12)
O9 0.0376(16) 0.0217(13) 0.0152(13) 0.0035(11) -0.0033(12) 0.0144(12)
N1 0.0142(14) 0.0137(13) 0.0131(15) 0.0010(11) 0.0000(12) 0.0014(11)
O11 0.0313(16) 0.0365(16) 0.0228(15) 0.0039(13) -0.0047(13) 0.0038(13)
C6 0.0115(15) 0.0139(15) 0.0176(18) 0.0044(13) 0.0019(14) 0.0033(12)
C8 0.0141(16) 0.0131(15) 0.0202(19) -0.0031(14) 0.0049(14) 0.0000(13)
C16 0.0161(17) 0.0111(14) 0.0164(18) 0.0042(13) 0.0028(14) 0.0011(12)
C7 0.0116(16) 0.0117(15) 0.0199(18) 0.0035(13) 0.0038(14) 0.0031(12)
C4 0.0173(17) 0.0166(16) 0.030(2) 0.0102(15) 0.0112(16) 0.0051(13)
C17 0.0139(16) 0.0120(15) 0.0222(19) 0.0026(14) 0.0051(14) 0.0007(12)
C14 0.027(2) 0.0233(18) 0.0132(18) 0.0047(14) 0.0019(15) 0.0035(15)
C2 0.0190(17) 0.0134(15) 0.0192(18) 0.0026(14) 0.0047(15) 0.0021(13)
C18 0.0211(19) 0.0207(17) 0.024(2) 0.0015(15) 0.0043(16) -0.0024(14)
C9 0.0233(19) 0.0144(16) 0.0169(19) -0.0032(14) -0.0020(15) -0.0030(14)
C32 0.0210(18) 0.0201(17) 0.024(2) 0.0061(15) 0.0067(16) -0.0011(14)
C10 0.0220(18) 0.0193(17) 0.0070(16) 0.0031(13) -0.0027(14) 0.0049(14)
C23 0.0201(18) 0.0237(18) 0.022(2) 0.0017(15) 0.0000(16) 0.0002(15)
C24 0.0183(18) 0.0291(19) 0.0169(19) -0.0018(15) 0.0029(15) -0.0008(15)
C5 0.0155(17) 0.0125(15) 0.025(2) 0.0017(14) 0.0017(15) -0.0001(13)
C12 0.038(2) 0.031(2) 0.0117(18) -0.0011(16) 0.0066(17) 0.0150(18)
C3 0.0188(18) 0.0239(18) 0.023(2) 0.0077(15) 0.0106(16) 0.0041(14)
C15 0.0196(17) 0.0177(16) 0.0094(16) 0.0023(13) -0.0035(14) 0.0057(13)
C13 0.025(2) 0.038(2) 0.0151(19) 0.0072(16) 0.0070(16) 0.0102(17)
C11 0.040(2) 0.0175(17) 0.0098(17) 0.0017(14) -0.0049(16) 0.0074(16)
C20 0.024(2) 0.030(2) 0.050(3) -0.002(2) 0.017(2) 0.0060(17)
C22 0.023(2) 0.0263(19) 0.025(2) 0.0008(16) 0.0009(17) 0.0028(16)
C26 0.038(2) 0.028(2) 0.028(2) -0.0022(17) 0.0094(19) 0.0078(18)
C30 0.037(2) 0.0206(18) 0.028(2) 0.0036(16) 0.0061(19) 0.0091(17)
C25 0.035(2) 0.030(2) 0.020(2) 0.0021(17) 0.0048(18) 0.0051(17)
C1 0.043(2) 0.031(2) 0.0122(19) 0.0049(16) 0.0048(18) -0.0091(18)
C29 0.057(3) 0.037(2) 0.020(2) 0.0010(19) -0.006(2) 0.011(2)
C31 0.026(2) 0.038(2) 0.029(2) 0.0047(18) 0.0075(18) -0.0073(17)
C21 0.018(2) 0.038(2) 0.045(3) 0.009(2) 0.0022(19) 0.0092(17)
C28 0.053(3) 0.048(3) 0.022(2) -0.006(2) 0.001(2) 0.013(2)
C19 0.032(2) 0.028(2) 0.031(2) -0.0060(17) 0.0180(19) -0.0011(17)
C33 0.045(3) 0.037(2) 0.042(3) 0.005(2) 0.013(2) -0.003(2)
C27 0.034(2) 0.038(2) 0.028(2) -0.0119(19) 0.001(2) 0.0002(19)

loop_
_atom_type_symbol
_atom_type_description
_atom_type_scat_dispersion_real
_atom_type_scat_dispersion_imag
_atom_type_scat_source
C C 0.0033 0.0016 'International Tables Vol C Tables 4.2.6.8 and 6.1.1.4'
H H 0.0000 0.0000 'International Tables Vol C Tables 4.2.6.8 and 6.1.1.4'
Ho Ho -0.2175 4.6783 'International Tables Vol C Tables 4.2.6.8 and 6.1.1.4'
N N 0.0061 0.0033 'International Tables Vol C Tables 4.2.6.8 and 6.1.1.4'
Ni Ni 0.3393 1.1124 'International Tables Vol C Tables 4.2.6.8 and 6.1.1.4'
O O 0.0106 0.0060 'International Tables Vol C Tables 4.2.6.8 and 6.1.1.4'

loop_
_geom_angle_atom_site_label_1
_geom_angle_atom_site_label_2
_geom_angle_atom_site_label_3
_geom_angle
_geom_angle_site_symmetry_1
_geom_angle_site_symmetry_3
_geom_angle_publ_flag
O2 Ho1 O3 84.44(10) . 2_666 ?
O2 Ho1 O8 73.41(9) . 2_666 ?
O3 Ho1 O8 71.11(9) 2_666 2_666 ?
O2 Ho1 O6 136.87(9) . . ?
O3 Ho1 O6 78.19(9) 2_666 . ?
O8 Ho1 O6 134.07(9) 2_666 . ?
O2 Ho1 O5 77.51(10) . . ?
O3 Ho1 O5 145.75(9) 2_666 . ?
O8 Ho1 O5 75.90(10) 2_666 . ?
O6 Ho1 O5 133.79(9) . . ?
O2 Ho1 O9 99.73(11) . . ?
O3 Ho1 O9 142.29(9) 2_666 . ?
O8 Ho1 O9 146.16(9) 2_666 . ?
O6 Ho1 O9 73.39(10) . . ?
O5 Ho1 O9 70.27(10) . . ?
O2 Ho1 O10 151.53(9) . . ?
O3 Ho1 O10 107.23(11) 2_666 . ?
O8 Ho1 O10 85.70(9) 2_666 . ?
O6 Ho1 O10 71.58(9) . . ?
O5 Ho1 O10 78.80(10) . . ?
O9 Ho1 O10 86.83(11) . . ?
O2 Ho1 O1 62.03(9) . . ?
O3 Ho1 O1 79.60(10) 2_666 . ?
O8 Ho1 O1 128.38(9) 2_666 . ?
O6 Ho1 O1 76.06(9) . . ?
O5 Ho1 O1 115.53(10) . . ?
O9 Ho1 O1 69.95(11) . . ?
O10 Ho1 O1 144.46(9) . . ?
O2 Ho1 Ni1 35.44(6) . . ?
O3 Ho1 Ni1 81.11(7) 2_666 . ?
O8 Ho1 Ni1 38.84(7) 2_666 . ?
O6 Ho1 Ni1 158.91(7) . . ?
O5 Ho1 Ni1 67.28(8) . . ?
O9 Ho1 Ni1 122.97(8) . . ?
O10 Ho1 Ni1 119.13(7) . . ?
O1 Ho1 Ni1 96.28(8) . . ?
O2 Ho1 Ni1 76.13(8) . 2_666 ?
O3 Ho1 Ni1 35.49(7) 2_666 2_666 ?
O8 Ho1 Ni1 35.62(6) 2_666 2_666 ?
O6 Ho1 Ni1 107.68(8) . 2_666 ?
O5 Ho1 Ni1 111.01(8) . 2_666 ?
O9 Ho1 Ni1 175.05(7) . 2_666 ?
O10 Ho1 Ni1 98.10(8) . 2_666 ?
O1 Ho1 Ni1 105.46(8) . 2_666 ?
Ni1 Ho1 Ni1 54.82(4) . 2_666 ?
O2 Ni1 O4 92.34(10) . . ?
O2 Ni1 O8 92.53(10) . . ?
O4 Ni1 O8 170.56(9) . . ?
O2 Ni1 N1 89.75(11) . . ?
O4 Ni1 N1 88.15(12) . . ?
O8 Ni1 N1 99.95(12) . . ?
O2 Ni1 O3 173.18(10) . . ?
O4 Ni1 O3 94.15(10) . . ?
O8 Ni1 O3 81.35(10) . . ?
N1 Ni1 O3 88.36(11) . . ?
O2 Ni1 O8 83.47(10) . 2_666 ?
O4 Ni1 O8 89.52(11) . 2_666 ?
O8 Ni1 O8 83.00(11) . 2_666 ?
N1 Ni1 O8 172.73(10) . 2_666 ?
O3 Ni1 O8 98.67(10) . 2_666 ?
O2 Ni1 Ho1 40.88(7) . . ?
O4 Ni1 Ho1 83.98(8) . . ?
O8 Ni1 Ho1 94.45(8) . . ?
N1 Ni1 Ho1 129.21(8) . . ?
O3 Ni1 Ho1 142.14(8) . . ?
O8 Ni1 Ho1 43.63(7) 2_666 . ?
O2 Ni1 Ho1 134.02(7) . 2_666 ?
O4 Ni1 Ho1 133.35(8) . 2_666 ?
O8 Ni1 Ho1 41.54(7) . 2_666 ?
N1 Ni1 Ho1 95.67(10) . 2_666 ?
O3 Ni1 Ho1 39.81(7) . 2_666 ?
O8 Ni1 Ho1 90.94(9) 2_666 2_666 ?
Ho1 Ni1 Ho1 125.18(4) . 2_666 ?
C15 O3 Ni1 110.9(2) . . ?
C15 O3 Ho1 139.2(2) . 2_666 ?
Ni1 O3 Ho1 104.70(10) . 2_666 ?
C7 O2 Ni1 128.7(2) . . ?
C7 O2 Ho1 127.0(2) . . ?
Ni1 O2 Ho1 103.68(10) . . ?
C32 O8 Ni1 115.0(2) . . ?
C32 O8 Ni1 114.0(2) . 2_666 ?
Ni1 O8 Ni1 96.99(11) . 2_666 ?
C32 O8 Ho1 125.7(2) . 2_666 ?
Ni1 O8 Ho1 102.84(10) . 2_666 ?
Ni1 O8 Ho1 97.53(10) 2_666 2_666 ?
C16 O4 Ni1 125.9(2) . . ?
C23 O6 Ho1 142.0(2) . . ?
C16 O5 Ho1 135.8(2) . . ?
C2 O1 C1 116.1(3) . . ?
C2 O1 Ho1 112.4(2) . . ?
C1 O1 Ho1 130.0(2) . . ?
C31 O10 Ho1 132.3(2) . . ?
C31 O10 H10 113.9 . . ?
Ho1 O10 H10 113.9 . . ?
C30 O9 Ho1 136.1(2) . . ?
C30 O9 H9 112.0 . . ?
Ho1 O9 H9 112.0 . . ?
C8 N1 C9 117.5(3) . . ?
C8 N1 Ni1 125.4(3) . . ?
C9 N1 Ni1 116.6(2) . . ?
C33 O11 H11A 109.5 . . ?
C5 C6 C7 118.4(3) . . ?
C5 C6 C8 118.4(3) . . ?
C7 C6 C8 123.2(3) . . ?
N1 C8 C6 127.2(3) . . ?
N1 C8 H8 116.4 . . ?
C6 C8 H8 116.4 . . ?
O4 C16 O5 126.9(3) . . ?
O4 C16 C17 115.9(3) . . ?
O5 C16 C17 117.1(3) . . ?
O2 C7 C2 117.3(3) . . ?
O2 C7 C6 124.3(3) . . ?
C2 C7 C6 118.3(3) . . ?
C5 C4 C3 120.1(3) . . ?
C5 C4 H4 119.9 . . ?
C3 C4 H4 119.9 . . ?
C18 C17 C22 120.1(3) . . ?
C18 C17 C16 120.4(3) . . ?
C22 C17 C16 119.5(3) . . ?
C13 C14 C15 120.9(4) . . ?
C13 C14 H14 119.5 . . ?
C15 C14 H14 119.5 . . ?
C3 C2 O1 125.7(3) . . ?
C3 C2 C7 121.7(3) . . ?
O1 C2 C7 112.6(3) . . ?
C17 C18 C19 119.6(4) . . ?
C17 C18 H18 120.2 . . ?
C19 C18 H18 120.2 . . ?
N1 C9 C10 113.6(3) . . ?
N1 C9 H9A 108.9 . . ?
C10 C9 H9A 108.9 . . ?
N1 C9 H9B 108.9 . . ?
C10 C9 H9B 108.9 . . ?
H9A C9 H9B 107.7 . . ?
O8 C32 H32A 109.5 . . ?
O8 C32 H32B 109.5 . . ?
H32A C32 H32B 109.5 . . ?
O8 C32 H32C 109.5 . . ?
H32A C32 H32C 109.5 . . ?
H32B C32 H32C 109.5 . . ?
C11 C10 C15 119.4(3) . . ?
C11 C10 C9 122.3(3) . . ?
C15 C10 C9 118.3(3) . . ?
O6 C23 O7 123.8(4) . . ?
O6 C23 C24 118.5(3) . . ?
O7 C23 C24 117.6(3) . . ?
C25 C24 C29 118.9(4) . . ?
C25 C24 C23 120.5(4) . . ?
C29 C24 C23 120.6(4) . . ?
C4 C5 C6 121.9(3) . . ?
C4 C5 H5 119.0 . . ?
C6 C5 H5 119.0 . . ?
C11 C12 C13 119.2(3) . . ?
C11 C12 H12 120.4 . . ?
C13 C12 H12 120.4 . . ?
C2 C3 C4 119.2(4) . . ?
C2 C3 H3 120.4 . . ?
C4 C3 H3 120.4 . . ?
O3 C15 C14 121.6(3) . . ?
O3 C15 C10 119.2(3) . . ?
C14 C15 C10 119.2(3) . . ?
C14 C13 C12 119.9(4) . . ?
C14 C13 H13 120.1 . . ?
C12 C13 H13 120.1 . . ?
C10 C11 C12 121.4(4) . . ?
C10 C11 H11 119.3 . . ?
C12 C11 H11 119.3 . . ?
C19 C20 C21 120.3(4) . . ?
C19 C20 H20 119.8 . . ?
C21 C20 H20 119.8 . . ?
C17 C22 C21 119.7(4) . . ?
C17 C22 H22 120.1 . . ?
C21 C22 H22 120.1 . . ?
C27 C26 C25 120.0(4) . . ?
C27 C26 H26 120.0 . . ?
C25 C26 H26 120.0 . . ?
O9 C30 H30A 109.5 . . ?
O9 C30 H30B 109.5 . . ?
H30A C30 H30B 109.5 . . ?
O9 C30 H30C 109.5 . . ?
H30A C30 H30C 109.5 . . ?
H30B C30 H30C 109.5 . . ?
C24 C25 C26 120.9(4) . . ?
C24 C25 H25 119.6 . . ?
C26 C25 H25 119.6 . . ?
O1 C1 H1A 109.5 . . ?
O1 C1 H1B 109.5 . . ?
H1A C1 H1B 109.5 . . ?
O1 C1 H1C 109.5 . . ?
H1A C1 H1C 109.5 . . ?
H1B C1 H1C 109.5 . . ?
C24 C29 C28 120.5(4) . . ?
C24 C29 H29 119.7 . . ?
C28 C29 H29 119.7 . . ?
O10 C31 H31A 109.5 . . ?
O10 C31 H31B 109.5 . . ?
H31A C31 H31B 109.5 . . ?
O10 C31 H31C 109.5 . . ?
H31A C31 H31C 109.5 . . ?
H31B C31 H31C 109.5 . . ?
C20 C21 C22 119.8(4) . . ?
C20 C21 H21 120.1 . . ?
C22 C21 H21 120.1 . . ?
C29 C28 C27 119.4(5) . . ?
C29 C28 H28 120.3 . . ?
C27 C28 H28 120.3 . . ?
C20 C19 C18 120.4(4) . . ?
C20 C19 H19 119.8 . . ?
C18 C19 H19 119.8 . . ?
O11 C33 H33A 109.5 . . ?
O11 C33 H33B 109.5 . . ?
H33A C33 H33B 109.5 . . ?
O11 C33 H33C 109.5 . . ?
H33A C33 H33C 109.5 . . ?
H33B C33 H33C 109.5 . . ?
C26 C27 C28 120.0(4) . . ?
C26 C27 H27 120.0 . . ?
C28 C27 H27 120.0 . . ?

loop_
_geom_bond_atom_site_label_1
_geom_bond_atom_site_label_2
_geom_bond_distance
_geom_bond_site_symmetry_2
_geom_bond_publ_flag
Ho1 O2 2.248(3) . ?
Ho1 O3 2.260(3) 2_666 ?
Ho1 O8 2.322(3) 2_666 ?
Ho1 O6 2.323(3) . ?
Ho1 O5 2.323(3) . ?
Ho1 O9 2.363(3) . ?
Ho1 O10 2.373(3) . ?
Ho1 O1 2.629(3) . ?
Ho1 Ni1 3.337(2) . ?
Ho1 Ni1 3.4143(19) 2_666 ?
Ni1 O2 1.991(3) . ?
Ni1 O4 2.028(3) . ?
Ni1 O8 2.039(3) . ?
Ni1 N1 2.046(3) . ?
Ni1 O3 2.049(3) . ?
Ni1 O8 2.111(3) 2_666 ?
Ni1 Ho1 3.4143(19) 2_666 ?
O3 C15 1.333(4) . ?
O3 Ho1 2.260(3) 2_666 ?
O2 C7 1.306(4) . ?
O8 C32 1.431(4) . ?
O8 Ni1 2.111(3) 2_666 ?
O8 Ho1 2.322(3) 2_666 ?
O4 C16 1.240(4) . ?
O6 C23 1.250(5) . ?
O5 C16 1.253(4) . ?
O1 C2 1.370(4) . ?
O1 C1 1.422(4) . ?
O10 C31 1.441(5) . ?
O10 H10 0.9300 . ?
O7 C23 1.252(5) . ?
O9 C30 1.405(4) . ?
O9 H9 0.9300 . ?
N1 C8 1.270(4) . ?
N1 C9 1.473(5) . ?
O11 C33 1.406(5) . ?
O11 H11A 0.8200 . ?
C6 C5 1.398(5) . ?
C6 C7 1.408(5) . ?
C6 C8 1.437(5) . ?
C8 H8 0.9300 . ?
C16 C17 1.503(5) . ?
C7 C2 1.401(5) . ?
C4 C5 1.355(5) . ?
C4 C3 1.391(5) . ?
C4 H4 0.9300 . ?
C17 C18 1.373(5) . ?
C17 C22 1.381(5) . ?
C14 C13 1.377(5) . ?
C14 C15 1.388(5) . ?
C14 H14 0.9300 . ?
C2 C3 1.369(5) . ?
C18 C19 1.385(6) . ?
C18 H18 0.9300 . ?
C9 C10 1.490(5) . ?
C9 H9A 0.9700 . ?
C9 H9B 0.9700 . ?
C32 H32A 0.9600 . ?
C32 H32B 0.9600 . ?
C32 H32C 0.9600 . ?
C10 C11 1.378(5) . ?
C10 C15 1.397(5) . ?
C23 C24 1.494(5) . ?
C24 C25 1.371(6) . ?
C24 C29 1.375(6) . ?
C5 H5 0.9300 . ?
C12 C11 1.380(6) . ?
C12 C13 1.388(6) . ?
C12 H12 0.9300 . ?
C3 H3 0.9300 . ?
C13 H13 0.9300 . ?
C11 H11 0.9300 . ?
C20 C19 1.359(6) . ?
C20 C21 1.376(7) . ?
C20 H20 0.9300 . ?
C22 C21 1.382(6) . ?
C22 H22 0.9300 . ?
C26 C27 1.359(6) . ?
C26 C25 1.374(6) . ?
C26 H26 0.9300 . ?
C30 H30A 0.9600 . ?
C30 H30B 0.9600 . ?
C30 H30C 0.9600 . ?
C25 H25 0.9300 . ?
C1 H1A 0.9600 . ?
C1 H1B 0.9600 . ?
C1 H1C 0.9600 . ?
C29 C28 1.381(6) . ?
C29 H29 0.9300 . ?
C31 H31A 0.9600 . ?
C31 H31B 0.9600 . ?
C31 H31C 0.9600 . ?
C21 H21 0.9300 . ?
C28 C27 1.383(7) . ?
C28 H28 0.9300 . ?
C19 H19 0.9300 . ?
C33 H33A 0.9600 . ?
C33 H33B 0.9600 . ?
C33 H33C 0.9600 . ?
C27 H27 0.9300 . ?
